data_7200921
loop_
_publ_author_name
'Jacobs, Tia'
'Lloyd, Gareth O.'
'Bredenkamp, Martin W.'
'Barbour, Leonard J.'

_publ_section_title
;
 Breaking the trigonal host packing motif of Dianin's compound
;
_journal_issue 8
_journal_name_full CrystEngComm
_journal_page_first 1545
_journal_paper_doi 10.1039/b900954j
_journal_volume 11
_journal_year 2009
_chemical_formula_moiety 'C18 H20 O2, C5 H11 N1'
_chemical_formula_sum 'C23 H31 N O2'
_chemical_formula_weight 353.49
_chemical_name_systematic
;
?
;
_space_group_IT_number 14
_symmetry_cell_setting monoclinic
_symmetry_space_group_name_Hall '-P 2ybc'
_symmetry_space_group_name_H-M 'P 1 21/c 1'
_atom_sites_solution_hydrogens geom
_atom_sites_solution_primary direct
_atom_sites_solution_secondary difmap
_audit_creation_method SHELXL-97
_cell_angle_alpha 90.00
_cell_angle_beta 100.800(2)
_cell_angle_gamma 90.00
_cell_formula_units_Z 4
_cell_length_a 15.4360(18)
_cell_length_b 12.9411(15)
_cell_length_c 10.3343(12)
_cell_measurement_reflns_used 5064
_cell_measurement_temperature 100(2)
_cell_measurement_theta_max 28.12
_cell_measurement_theta_min 2.57
_cell_volume 2027.8(4)
_computing_cell_refinement 'SAINT (Bruker, 2002)'
_computing_data_collection 'SMART (Bruker, 2002)'
_computing_data_reduction SAINT
_computing_molecular_graphics
;
X-Seed (Barbour, 2001; Atwood & Barbour, 2003)
;
_computing_publication_material
;
X-Seed (Atwood & Barbour, 2003; Barbour, 2001)
;
_computing_structure_refinement 'SHELXL-97 (Sheldrick, 1997)'
_computing_structure_solution 'SHELXS-97 (Sheldrick, 1997)'
_diffrn_ambient_temperature 100(2)
_diffrn_measured_fraction_theta_full 0.997
_diffrn_measured_fraction_theta_max 0.936
_diffrn_measurement_device_type 'Bruker APEX CCD area-detector'
_diffrn_measurement_method \w
_diffrn_radiation_monochromator graphite
_diffrn_radiation_source 'fine-focus sealed tube'
_diffrn_radiation_type MoK\a
_diffrn_radiation_wavelength 0.71073
_diffrn_reflns_av_R_equivalents 0.0356
_diffrn_reflns_av_sigmaI/netI 0.0475
_diffrn_reflns_limit_h_max 18
_diffrn_reflns_limit_h_min -19
_diffrn_reflns_limit_k_max 16
_diffrn_reflns_limit_k_min -17
_diffrn_reflns_limit_l_max 13
_diffrn_reflns_limit_l_min -11
_diffrn_reflns_number 12574
_diffrn_reflns_theta_full 26.00
_diffrn_reflns_theta_max 28.23
_diffrn_reflns_theta_min 2.07
_exptl_absorpt_coefficient_mu 0.073
_exptl_absorpt_correction_type none
_exptl_crystal_colour colourless
_exptl_crystal_density_diffrn 1.158
_exptl_crystal_density_method 'not measured'
_exptl_crystal_description block
_exptl_crystal_F_000 768
_exptl_crystal_size_max 0.31
_exptl_crystal_size_mid 0.26
_exptl_crystal_size_min 0.21
_refine_diff_density_max 0.311
_refine_diff_density_min -0.232
_refine_diff_density_rms 0.043
_refine_ls_extinction_method none
_refine_ls_goodness_of_fit_ref 0.984
_refine_ls_hydrogen_treatment mixed
_refine_ls_matrix_type full
_refine_ls_number_parameters 237
_refine_ls_number_reflns 4690
_refine_ls_number_restraints 0
_refine_ls_restrained_S_all 0.984
_refine_ls_R_factor_all 0.0640
_refine_ls_R_factor_gt 0.0477
_refine_ls_shift/su_max 0.000
_refine_ls_shift/su_mean 0.000
_refine_ls_structure_factor_coef Fsqd
_refine_ls_weighting_details 'calc w=1/[\s^2^(Fo^2^)+(0.0708P)^2^+0.0399P] where P=(Fo^2^+2Fc^2^)/3'
_refine_ls_weighting_scheme calc
_refine_ls_wR_factor_gt 0.1154
_refine_ls_wR_factor_ref 0.1226
_reflns_number_gt 3517
_reflns_number_total 4690
_reflns_threshold_expression >2sigma(I)
_cod_data_source_file b900954j.txt
_cod_data_source_block c:\tia\work\paperw~1\dianin~2\dianin~2\xx
_cod_original_sg_symbol_H-M P21/c
_cod_database_code 7200921

loop_
_symmetry_equiv_pos_as_xyz
'x, y, z'
'-x, y+1/2, -z+1/2'
'-x, -y, -z'
'x, -y-1/2, z-1/2'

loop_
_atom_site_label
_atom_site_type_symbol
_atom_site_fract_x
_atom_site_fract_y
_atom_site_fract_z
_atom_site_U_iso_or_equiv
_atom_site_adp_type
_atom_site_occupancy
_atom_site_symmetry_multiplicity
_atom_site_calc_flag
_atom_site_refinement_flags
_atom_site_disorder_assembly
_atom_site_disorder_group
O1 O 0.82948(6) -0.09467(6) 0.40875(9) 0.0228(2) Uani 1 1 d . . .
N1 N 0.57006(8) 0.55249(9) 0.35848(12) 0.0256(3) Uani 1 1 d . . .
C1 C 0.81063(9) -0.00549(10) 0.32117(13) 0.0223(3) Uani 1 1 d . . .
H1 H 0.5253(10) 0.5842(12) 0.3851(16) 0.035(4) Uiso 1 1 d . . .
H2 H 0.5785(12) 0.4488(15) 0.4526(18) 0.059(6) Uiso 1 1 d . . .
O2 O 0.57755(6) 0.38866(7) 0.51188(10) 0.0263(2) Uani 1 1 d . . .
C2 C 0.87378(8) 0.08135(10) 0.37354(13) 0.0204(3) Uani 1 1 d . . .
H2A H 0.8609 0.1413 0.3136 0.024 Uiso 1 1 calc R . .
H2B H 0.9346 0.0583 0.3711 0.024 Uiso 1 1 calc R . .
C3 C 0.87029(8) 0.11730(9) 0.51466(13) 0.0181(3) Uani 1 1 d . . .
C4 C 0.86851(8) 0.02037(10) 0.59851(13) 0.0183(3) Uani 1 1 d . . .
C5 C 0.89045(9) 0.02371(11) 0.73607(14) 0.0258(3) Uani 1 1 d . . .
H5 H 0.9062 0.0882 0.7777 0.031 Uiso 1 1 calc R . .
C6 C 0.89015(9) -0.06337(12) 0.81385(14) 0.0315(4) Uani 1 1 d . . .
H6 H 0.9043 -0.0580 0.9071 0.038 Uiso 1 1 calc R . .
C7 C 0.86912(9) -0.15819(12) 0.75449(15) 0.0314(4) Uani 1 1 d . . .
H7 H 0.8690 -0.2186 0.8067 0.038 Uiso 1 1 calc R . .
C8 C 0.84836(9) -0.16452(10) 0.61947(15) 0.0264(3) Uani 1 1 d . . .
H8 H 0.8342 -0.2297 0.5787 0.032 Uiso 1 1 calc R . .
C9 C 0.84788(8) -0.07641(10) 0.54158(13) 0.0201(3) Uani 1 1 d . . .
C10 C 0.79066(8) 0.18851(9) 0.51711(12) 0.0166(3) Uani 1 1 d . . .
C11 C 0.72756(8) 0.17148(10) 0.59466(13) 0.0181(3) Uani 1 1 d . . .
H11 H 0.7328 0.1124 0.6501 0.022 Uiso 1 1 calc R . .
C12 C 0.65723(8) 0.23841(10) 0.59329(13) 0.0200(3) Uani 1 1 d . . .
H12 H 0.6154 0.2248 0.6479 0.024 Uiso 1 1 calc R . .
C13 C 0.64749(8) 0.32497(9) 0.51280(13) 0.0188(3) Uani 1 1 d . . .
C14 C 0.71073(9) 0.34416(10) 0.43596(13) 0.0208(3) Uani 1 1 d . . .
H14 H 0.7059 0.4037 0.3813 0.025 Uiso 1 1 calc R . .
C15 C 0.78058(8) 0.27686(10) 0.43883(13) 0.0206(3) Uani 1 1 d . . .
H15 H 0.8231 0.2913 0.3857 0.025 Uiso 1 1 calc R . .
C16 C 0.82889(10) -0.04340(11) 0.18977(14) 0.0326(4) Uani 1 1 d . . .
H16A H 0.7878 -0.0993 0.1568 0.049 Uiso 1 1 calc R . .
H16B H 0.8896 -0.0691 0.2014 0.049 Uiso 1 1 calc R . .
H16C H 0.8210 0.0137 0.1264 0.049 Uiso 1 1 calc R . .
C17 C 0.71314(9) 0.02014(11) 0.31035(14) 0.0272(3) Uani 1 1 d . . .
H17A H 0.6775 -0.0402 0.2768 0.041 Uiso 1 1 calc R . .
H17B H 0.6977 0.0784 0.2498 0.041 Uiso 1 1 calc R . .
H17C H 0.7016 0.0387 0.3975 0.041 Uiso 1 1 calc R . .
C18 C 0.95442(8) 0.18061(10) 0.56577(15) 0.0256(3) Uani 1 1 d . . .
H18A H 0.9550 0.2423 0.5109 0.038 Uiso 1 1 calc R . .
H18B H 1.0065 0.1383 0.5617 0.038 Uiso 1 1 calc R . .
H18C H 0.9552 0.2015 0.6571 0.038 Uiso 1 1 calc R . .
C19 C 0.64433(9) 0.62466(11) 0.37613(16) 0.0326(4) Uani 1 1 d . . .
H19A H 0.6955 0.5904 0.3493 0.039 Uiso 1 1 calc R . .
H19B H 0.6611 0.6425 0.4707 0.039 Uiso 1 1 calc R . .
C20 C 0.62336(11) 0.72309(12) 0.2969(2) 0.0468(5) Uani 1 1 d . . .
H20A H 0.5773 0.7623 0.3310 0.056 Uiso 1 1 calc R . .
H20B H 0.6769 0.7668 0.3070 0.056 Uiso 1 1 calc R . .
C21 C 0.59150(12) 0.69886(15) 0.15324(19) 0.0540(5) Uani 1 1 d . . .
H21A H 0.6407 0.6697 0.1158 0.065 Uiso 1 1 calc R . .
H21B H 0.5719 0.7634 0.1051 0.065 Uiso 1 1 calc R . .
C22 C 0.51576(12) 0.62243(14) 0.13482(16) 0.0461(5) Uani 1 1 d . . .
H22A H 0.4633 0.6556 0.1593 0.055 Uiso 1 1 calc R . .
H22B H 0.5005 0.6020 0.0410 0.055 Uiso 1 1 calc R . .
C23 C 0.54008(10) 0.52720(12) 0.21888(16) 0.0350(4) Uani 1 1 d . . .
H23A H 0.4881 0.4811 0.2099 0.042 Uiso 1 1 calc R . .
H23B H 0.5875 0.4893 0.1863 0.042 Uiso 1 1 calc R . .

loop_
_atom_site_aniso_label
_atom_site_aniso_U_11
_atom_site_aniso_U_22
_atom_site_aniso_U_33
_atom_site_aniso_U_23
_atom_site_aniso_U_13
_atom_site_aniso_U_12
O1 0.0274(5) 0.0165(5) 0.0231(5) 0.0011(4) 0.0011(4) 0.0038(4)
N1 0.0249(6) 0.0257(6) 0.0292(7) 0.0060(5) 0.0128(5) 0.0102(5)
C1 0.0283(7) 0.0178(7) 0.0199(7) 0.0014(5) 0.0022(5) 0.0072(6)
O2 0.0254(5) 0.0248(5) 0.0316(6) 0.0081(4) 0.0128(4) 0.0117(4)
C2 0.0231(7) 0.0187(6) 0.0212(7) 0.0035(5) 0.0088(5) 0.0058(5)
C3 0.0178(6) 0.0179(6) 0.0196(7) 0.0001(5) 0.0059(5) 0.0026(5)
C4 0.0154(6) 0.0202(6) 0.0201(7) 0.0026(5) 0.0052(5) 0.0072(5)
C5 0.0243(7) 0.0297(8) 0.0236(8) 0.0000(6) 0.0051(6) 0.0104(6)
C6 0.0324(8) 0.0434(9) 0.0199(8) 0.0087(7) 0.0078(6) 0.0159(7)
C7 0.0285(8) 0.0334(8) 0.0350(9) 0.0174(7) 0.0125(6) 0.0110(6)
C8 0.0229(7) 0.0213(7) 0.0361(9) 0.0075(6) 0.0082(6) 0.0041(6)
C9 0.0151(6) 0.0224(7) 0.0231(7) 0.0033(5) 0.0047(5) 0.0050(5)
C10 0.0164(6) 0.0155(6) 0.0177(7) -0.0020(5) 0.0029(5) 0.0009(5)
C11 0.0201(6) 0.0161(6) 0.0182(7) 0.0015(5) 0.0037(5) 0.0011(5)
C12 0.0189(6) 0.0217(7) 0.0209(7) 0.0007(5) 0.0077(5) 0.0011(5)
C13 0.0182(6) 0.0184(6) 0.0197(7) -0.0022(5) 0.0030(5) 0.0040(5)
C14 0.0252(7) 0.0163(6) 0.0221(7) 0.0041(5) 0.0075(5) 0.0028(5)
C15 0.0206(6) 0.0200(7) 0.0231(7) 0.0002(5) 0.0090(5) 0.0006(5)
C16 0.0451(9) 0.0288(8) 0.0220(8) -0.0039(6) 0.0020(6) 0.0111(7)
C17 0.0267(7) 0.0226(7) 0.0288(8) -0.0037(6) -0.0035(6) 0.0044(6)
C18 0.0184(7) 0.0236(7) 0.0347(9) -0.0028(6) 0.0049(6) 0.0012(5)
C19 0.0298(8) 0.0277(8) 0.0372(9) -0.0027(7) -0.0016(6) 0.0055(6)
C20 0.0364(9) 0.0275(9) 0.0762(14) 0.0125(9) 0.0099(9) 0.0002(7)
C21 0.0563(11) 0.0560(12) 0.0574(13) 0.0354(10) 0.0305(10) 0.0208(9)
C22 0.0512(11) 0.0584(11) 0.0250(9) 0.0045(8) -0.0020(7) 0.0223(9)
C23 0.0276(8) 0.0344(9) 0.0400(10) -0.0049(7) -0.0012(7) 0.0055(7)

loop_
_atom_type_symbol
_atom_type_description
_atom_type_scat_dispersion_real
_atom_type_scat_dispersion_imag
_atom_type_scat_source
C C 0.0033 0.0016 'International Tables Vol C Tables 4.2.6.8 and 6.1.1.4'
H H 0.0000 0.0000 'International Tables Vol C Tables 4.2.6.8 and 6.1.1.4'
N N 0.0061 0.0033 'International Tables Vol C Tables 4.2.6.8 and 6.1.1.4'
O O 0.0106 0.0060 'International Tables Vol C Tables 4.2.6.8 and 6.1.1.4'

loop_
_geom_angle_atom_site_label_1
_geom_angle_atom_site_label_2
_geom_angle_atom_site_label_3
_geom_angle
_geom_angle_site_symmetry_1
_geom_angle_site_symmetry_3
_geom_angle_publ_flag
C9 O1 C1 117.66(9) . . ?
C19 N1 C23 111.12(12) . . ?
C19 N1 H1 107.6(10) . . ?
C23 N1 H1 106.6(10) . . ?
O1 C1 C16 104.46(10) . . ?
O1 C1 C2 108.87(10) . . ?
C16 C1 C2 110.07(12) . . ?
O1 C1 C17 107.24(11) . . ?
C16 C1 C17 110.52(11) . . ?
C2 C1 C17 115.08(11) . . ?
C13 O2 H2 112.2(10) . . ?
C1 C2 C3 115.24(11) . . ?
C1 C2 H2A 108.5 . . ?
C3 C2 H2A 108.5 . . ?
C1 C2 H2B 108.5 . . ?
C3 C2 H2B 108.5 . . ?
H2A C2 H2B 107.5 . . ?
C4 C3 C10 112.51(10) . . ?
C4 C3 C2 107.24(10) . . ?
C10 C3 C2 111.45(10) . . ?
C4 C3 C18 110.20(10) . . ?
C10 C3 C18 107.44(10) . . ?
C2 C3 C18 107.92(10) . . ?
C9 C4 C5 116.68(12) . . ?
C9 C4 C3 121.66(11) . . ?
C5 C4 C3 121.62(12) . . ?
C6 C5 C4 122.56(14) . . ?
C6 C5 H5 118.7 . . ?
C4 C5 H5 118.7 . . ?
C7 C6 C5 119.38(14) . . ?
C7 C6 H6 120.3 . . ?
C5 C6 H6 120.3 . . ?
C8 C7 C6 119.59(13) . . ?
C8 C7 H7 120.2 . . ?
C6 C7 H7 120.2 . . ?
C7 C8 C9 120.81(13) . . ?
C7 C8 H8 119.6 . . ?
C9 C8 H8 119.6 . . ?
O1 C9 C4 124.46(11) . . ?
O1 C9 C8 114.53(12) . . ?
C4 C9 C8 120.96(12) . . ?
C11 C10 C15 116.82(11) . . ?
C11 C10 C3 124.20(11) . . ?
C15 C10 C3 118.97(11) . . ?
C12 C11 C10 121.80(12) . . ?
C12 C11 H11 119.1 . . ?
C10 C11 H11 119.1 . . ?
C13 C12 C11 120.49(12) . . ?
C13 C12 H12 119.8 . . ?
C11 C12 H12 119.8 . . ?
O2 C13 C12 119.45(12) . . ?
O2 C13 C14 122.01(11) . . ?
C12 C13 C14 118.54(11) . . ?
C15 C14 C13 120.22(12) . . ?
C15 C14 H14 119.9 . . ?
C13 C14 H14 119.9 . . ?
C14 C15 C10 122.12(12) . . ?
C14 C15 H15 118.9 . . ?
C10 C15 H15 118.9 . . ?
C1 C16 H16A 109.5 . . ?
C1 C16 H16B 109.5 . . ?
H16A C16 H16B 109.5 . . ?
C1 C16 H16C 109.5 . . ?
H16A C16 H16C 109.5 . . ?
H16B C16 H16C 109.5 . . ?
C1 C17 H17A 109.5 . . ?
C1 C17 H17B 109.5 . . ?
H17A C17 H17B 109.5 . . ?
C1 C17 H17C 109.5 . . ?
H17A C17 H17C 109.5 . . ?
H17B C17 H17C 109.5 . . ?
C3 C18 H18A 109.5 . . ?
C3 C18 H18B 109.5 . . ?
H18A C18 H18B 109.5 . . ?
C3 C18 H18C 109.5 . . ?
H18A C18 H18C 109.5 . . ?
H18B C18 H18C 109.5 . . ?
N1 C19 C20 112.70(12) . . ?
N1 C19 H19A 109.1 . . ?
C20 C19 H19A 109.1 . . ?
N1 C19 H19B 109.1 . . ?
C20 C19 H19B 109.1 . . ?
H19A C19 H19B 107.8 . . ?
C21 C20 C19 110.75(14) . . ?
C21 C20 H20A 109.5 . . ?
C19 C20 H20A 109.5 . . ?
C21 C20 H20B 109.5 . . ?
C19 C20 H20B 109.5 . . ?
H20A C20 H20B 108.1 . . ?
C20 C21 C22 111.17(14) . . ?
C20 C21 H21A 109.4 . . ?
C22 C21 H21A 109.4 . . ?
C20 C21 H21B 109.4 . . ?
C22 C21 H21B 109.4 . . ?
H21A C21 H21B 108.0 . . ?
C23 C22 C21 110.89(13) . . ?
C23 C22 H22A 109.5 . . ?
C21 C22 H22A 109.5 . . ?
C23 C22 H22B 109.5 . . ?
C21 C22 H22B 109.5 . . ?
H22A C22 H22B 108.0 . . ?
N1 C23 C22 112.41(12) . . ?
N1 C23 H23A 109.1 . . ?
C22 C23 H23A 109.1 . . ?
N1 C23 H23B 109.1 . . ?
C22 C23 H23B 109.1 . . ?
H23A C23 H23B 107.9 . . ?

loop_
_geom_bond_atom_site_label_1
_geom_bond_atom_site_label_2
_geom_bond_distance
_geom_bond_site_symmetry_2
_geom_bond_publ_flag
O1 C9 1.3692(16) . ?
O1 C1 1.4619(15) . ?
N1 C19 1.4635(19) . ?
N1 C23 1.4671(19) . ?
N1 H1 0.891(16) . ?
C1 C16 1.5191(19) . ?
C1 C2 1.5193(18) . ?
C1 C17 1.5245(18) . ?
O2 C13 1.3568(15) . ?
O2 H2 0.992(19) . ?
C2 C3 1.5413(18) . ?
C2 H2A 0.9900 . ?
C2 H2B 0.9900 . ?
C3 C4 1.5277(17) . ?
C3 C10 1.5402(16) . ?
C3 C18 1.5426(17) . ?
C4 C9 1.3949(18) . ?
C4 C5 1.3989(18) . ?
C5 C6 1.385(2) . ?
C5 H5 0.9500 . ?
C6 C7 1.383(2) . ?
C6 H6 0.9500 . ?
C7 C8 1.374(2) . ?
C7 H7 0.9500 . ?
C8 C9 1.3949(18) . ?
C8 H8 0.9500 . ?
C10 C11 1.3899(17) . ?
C10 C15 1.3923(17) . ?
C11 C12 1.3869(17) . ?
C11 H11 0.9500 . ?
C12 C13 1.3865(17) . ?
C12 H12 0.9500 . ?
C13 C14 1.3913(18) . ?
C14 C15 1.3820(17) . ?
C14 H14 0.9500 . ?
C15 H15 0.9500 . ?
C16 H16A 0.9800 . ?
C16 H16B 0.9800 . ?
C16 H16C 0.9800 . ?
C17 H17A 0.9800 . ?
C17 H17B 0.9800 . ?
C17 H17C 0.9800 . ?
C18 H18A 0.9800 . ?
C18 H18B 0.9800 . ?
C18 H18C 0.9800 . ?
C19 C20 1.516(2) . ?
C19 H19A 0.9900 . ?
C19 H19B 0.9900 . ?
C20 C21 1.507(3) . ?
C20 H20A 0.9900 . ?
C20 H20B 0.9900 . ?
C21 C22 1.516(3) . ?
C21 H21A 0.9900 . ?
C21 H21B 0.9900 . ?
C22 C23 1.514(2) . ?
C22 H22A 0.9900 . ?
C22 H22B 0.9900 . ?
C23 H23A 0.9900 . ?
C23 H23B 0.9900 . ?

loop_
_geom_hbond_atom_site_label_D
_geom_hbond_atom_site_label_H
_geom_hbond_atom_site_label_A
_geom_hbond_distance_DH
_geom_hbond_distance_HA
_geom_hbond_distance_DA
_geom_hbond_angle_DHA
_geom_hbond_site_symmetry_A
O2 H2 N1 0.992(19) 1.65(2) 2.6368(15) 173.9(16) .
N1 H1 O2 0.891(16) 2.100(16) 2.9513(15) 159.7(14) 3_666
C18 H18B O1 0.98 2.56 3.4792(16) 157.0 3_756

loop_
_geom_torsion_atom_site_label_1
_geom_torsion_atom_site_label_2
_geom_torsion_atom_site_label_3
_geom_torsion_atom_site_label_4
_geom_torsion
_geom_torsion_site_symmetry_1
_geom_torsion_site_symmetry_2
_geom_torsion_site_symmetry_3
_geom_torsion_site_symmetry_4
_geom_torsion_publ_flag
C9 O1 C1 C16 158.44(11) . . . . ?
C9 O1 C1 C2 40.88(14) . . . . ?
C9 O1 C1 C17 -84.23(12) . . . . ?
O1 C1 C2 C3 -58.50(14) . . . . ?
C16 C1 C2 C3 -172.44(11) . . . . ?
C17 C1 C2 C3 61.88(15) . . . . ?
C1 C2 C3 C4 45.07(13) . . . . ?
C1 C2 C3 C10 -78.47(13) . . . . ?
C1 C2 C3 C18 163.78(10) . . . . ?
C10 C3 C4 C9 106.51(13) . . . . ?
C2 C3 C4 C9 -16.39(15) . . . . ?
C18 C3 C4 C9 -133.61(12) . . . . ?
C10 C3 C4 C5 -75.72(15) . . . . ?
C2 C3 C4 C5 161.39(11) . . . . ?
C18 C3 C4 C5 44.16(15) . . . . ?
C9 C4 C5 C6 -1.45(19) . . . . ?
C3 C4 C5 C6 -179.32(12) . . . . ?
C4 C5 C6 C7 1.3(2) . . . . ?
C5 C6 C7 C8 -0.4(2) . . . . ?
C6 C7 C8 C9 -0.3(2) . . . . ?
C1 O1 C9 C4 -14.43(17) . . . . ?
C1 O1 C9 C8 168.20(11) . . . . ?
C5 C4 C9 O1 -176.44(11) . . . . ?
C3 C4 C9 O1 1.44(18) . . . . ?
C5 C4 C9 C8 0.77(18) . . . . ?
C3 C4 C9 C8 178.64(11) . . . . ?
C7 C8 C9 O1 177.52(11) . . . . ?
C7 C8 C9 C4 0.05(19) . . . . ?
C4 C3 C10 C11 4.79(17) . . . . ?
C2 C3 C10 C11 125.29(13) . . . . ?
C18 C3 C10 C11 -116.68(13) . . . . ?
C4 C3 C10 C15 -176.17(11) . . . . ?
C2 C3 C10 C15 -55.67(15) . . . . ?
C18 C3 C10 C15 62.36(15) . . . . ?
C15 C10 C11 C12 0.75(18) . . . . ?
C3 C10 C11 C12 179.80(11) . . . . ?
C10 C11 C12 C13 0.41(19) . . . . ?
C11 C12 C13 O2 179.19(11) . . . . ?
C11 C12 C13 C14 -1.37(19) . . . . ?
O2 C13 C14 C15 -179.42(12) . . . . ?
C12 C13 C14 C15 1.15(19) . . . . ?
C13 C14 C15 C10 0.0(2) . . . . ?
C11 C10 C15 C14 -0.97(19) . . . . ?
C3 C10 C15 C14 179.92(12) . . . . ?
C23 N1 C19 C20 56.21(17) . . . . ?
N1 C19 C20 C21 -54.93(18) . . . . ?
C19 C20 C21 C22 52.84(18) . . . . ?
C20 C21 C22 C23 -52.96(19) . . . . ?
C19 N1 C23 C22 -56.09(16) . . . . ?
C21 C22 C23 N1 54.73(19) . . . . ?
